data_7135703
loop_
_publ_author_name
'Sawano, Takahiro'
'Murata, Kayo'
'Suzaki, Tomoaki'
'Urasawa, Kazuki'
'Kobayashi, Manami'
'Aso, Ryota'
'Ozasa, Kazuki'
'Ishikawa, Eri'
'Takeuchi, Ryo'

_publ_section_title
;
 Synthesis of planar chiral biferrocenes by iridium-catalyzed [2+2+2]
 cycloaddition of biferrocene-linked diynes with nitriles: asymmetric
 desymmetrization and kinetic resolution.
;
_journal_issue 33
_journal_name_full 'Chemical communications (Cambridge, England)'
_journal_page_first 8451
_journal_page_last 8455
_journal_paper_doi 10.1039/d6cc00435k
_journal_volume 62
_journal_year 2026
_chemical_formula_moiety 'C26 H22 Fe2'
_chemical_formula_sum 'C26 H22 Fe2'
_chemical_formula_weight 446.15
_space_group_crystal_system trigonal
_space_group_IT_number 148
_space_group_name_Hall '-R 3'
_space_group_name_H-M_alt 'R -3 :H'
_atom_sites_solution_hydrogens geom
_atom_sites_solution_primary direct
_atom_sites_solution_secondary difmap
_audit_update_record
;
2026-01-16 deposited with the CCDC.	2026-04-02 downloaded from the CCDC.
;
_cell_angle_alpha 90.0000
_cell_angle_beta 90.0000
_cell_angle_gamma 120.0000
_cell_formula_units_Z 9
_cell_length_a 17.997(7)
_cell_length_b 17.997(7)
_cell_length_c 16.198(5)
_cell_measurement_reflns_used 11674
_cell_measurement_temperature 296
_cell_measurement_theta_max 27.48
_cell_measurement_theta_min 3.63
_cell_volume 4544(3)
_computing_cell_refinement 'RAPID AUTO'
_computing_data_collection 'RAPID AUTO (Rigaku, ????)'
_computing_data_reduction 'RAPID AUTO'
_computing_molecular_graphics 'CrystalStructure 4.3'
_computing_publication_material 'CrystalStructure 4.3 (Rigaku, 2019)'
_computing_structure_refinement 'SHELXL Version 2018/3 (Sheldrick, 2008)'
_computing_structure_solution 'SHELXT Version 2018/2 (Sheldrick, 2014)'
_diffrn_ambient_temperature 296
_diffrn_detector_area_resol_mean 10.000
_diffrn_measured_fraction_theta_full 0.998
_diffrn_measured_fraction_theta_max 0.994
_diffrn_measurement_device_type 'Rigaku R-AXIS RAPID'
_diffrn_measurement_method \w
_diffrn_radiation_type 'Mo K\a'
_diffrn_radiation_wavelength 0.71075
_diffrn_reflns_av_R_equivalents 0.0489
_diffrn_reflns_av_unetI/netI 0.0236
_diffrn_reflns_Laue_measured_fraction_full 0.998
_diffrn_reflns_Laue_measured_fraction_max 0.994
_diffrn_reflns_limit_h_max 19
_diffrn_reflns_limit_h_min -23
_diffrn_reflns_limit_k_max 23
_diffrn_reflns_limit_k_min -23
_diffrn_reflns_limit_l_max 19
_diffrn_reflns_limit_l_min -20
_diffrn_reflns_number 14968
_diffrn_reflns_point_group_measured_fraction_full 0.998
_diffrn_reflns_point_group_measured_fraction_max 0.994
_diffrn_reflns_theta_full 25.242
_diffrn_reflns_theta_max 27.474
_diffrn_reflns_theta_min 3.628
_diffrn_standards_number 0
_exptl_absorpt_coefficient_mu 1.443
_exptl_absorpt_correction_T_max 0.718
_exptl_absorpt_correction_T_min 0.620
_exptl_absorpt_correction_type numerical
_exptl_absorpt_process_details 'NUMABS (Rigaku, 1999)'
_exptl_crystal_colour orange
_exptl_crystal_density_diffrn 1.467
_exptl_crystal_density_method 'not measured'
_exptl_crystal_description prism
_exptl_crystal_F_000 2070.00
_exptl_crystal_recrystallization_method 'Re-crystallisation from solvent'
_exptl_crystal_size_max 0.270
_exptl_crystal_size_mid 0.230
_exptl_crystal_size_min 0.230
_refine_diff_density_max 0.28
_refine_diff_density_min -0.18
_refine_ls_extinction_coef 0.00023(7)
_refine_ls_extinction_method SHELXL
_refine_ls_goodness_of_fit_ref 1.054
_refine_ls_hydrogen_treatment refxyz
_refine_ls_number_parameters 172
_refine_ls_number_reflns 2313
_refine_ls_number_restraints 0
_refine_ls_R_factor_all 0.0363
_refine_ls_R_factor_gt 0.0284
_refine_ls_shift/su_max 0.002
_refine_ls_structure_factor_coef Fsqd
_refine_ls_weighting_details 'w = 1/[\s^2^(Fo^2^)+(0.0354P)^2^+2.2377P] where P=(Fo^2^+2Fc^2^)/3'
_refine_ls_weighting_scheme calc
_refine_ls_wR_factor_gt 0.0698
_refine_ls_wR_factor_ref 0.0729
_reflns_Friedel_coverage 0.000
_reflns_number_gt 1910
_reflns_number_total 2313
_reflns_threshold_expression F^2^>2.0\s(F^2^)
_cod_data_source_file d6cc00435k2.cif
_cod_data_source_block EKishikawa
_cod_depositor_comments 'Adding full bibliography for 7135696--7135704.cif.'
_cod_original_cell_volume 4543(3)
_cod_original_sg_symbol_H-M 'R -3:H'
_cod_database_code 7135703

loop_
_space_group_symop_operation_xyz
'x, y, z'
'-y, x-y, z'
'-x+y, -x, z'
'x+2/3, y+1/3, z+1/3'
'-y+2/3, x-y+1/3, z+1/3'
'-x+y+2/3, -x+1/3, z+1/3'
'x+1/3, y+2/3, z+2/3'
'-y+1/3, x-y+2/3, z+2/3'
'-x+y+1/3, -x+2/3, z+2/3'
'-x, -y, -z'
'y, -x+y, -z'
'x-y, x, -z'
'-x+2/3, -y+1/3, -z+1/3'
'y+2/3, -x+y+1/3, -z+1/3'
'x-y+2/3, x+1/3, -z+1/3'
'-x+1/3, -y+2/3, -z+2/3'
'y+1/3, -x+y+2/3, -z+2/3'
'x-y+1/3, x+2/3, -z+2/3'

loop_
_atom_site_label
_atom_site_type_symbol
_atom_site_fract_x
_atom_site_fract_y
_atom_site_fract_z
_atom_site_U_iso_or_equiv
_atom_site_adp_type
_atom_site_occupancy
_atom_site_site_symmetry_order
_atom_site_calc_flag
_atom_site_refinement_flags_posn
_atom_site_refinement_flags_adp
_atom_site_refinement_flags_occupancy
_atom_site_disorder_assembly
_atom_site_disorder_group
Fe1 Fe 0.76556(2) 0.76093(2) 0.14996(2) 0.04717(11) Uani 1 1 d . . . . .
C1 C 0.67021(19) 0.6912(2) 0.23090(19) 0.0890(9) Uani 1 1 d . . . . .
C2 C 0.7153(2) 0.7748(3) 0.25656(19) 0.0973(10) Uani 1 1 d . . . . .
C3 C 0.70907(18) 0.82579(19) 0.1955(3) 0.0955(10) Uani 1 1 d . . . . .
C4 C 0.66015(16) 0.77316(19) 0.13178(19) 0.0787(8) Uani 1 1 d . . . . .
C5 C 0.63549(15) 0.68850(16) 0.15353(17) 0.0738(6) Uani 1 1 d . . . . .
C6 C 0.84085(12) 0.70554(12) 0.14457(11) 0.0515(4) Uani 1 1 d . . . . .
C7 C 0.88946(12) 0.79297(12) 0.17408(12) 0.0559(5) Uani 1 1 d . . . . .
C8 C 0.88576(14) 0.84720(14) 0.11042(15) 0.0637(5) Uani 1 1 d . . . . .
C9 C 0.83716(15) 0.79541(15) 0.04448(14) 0.0649(5) Uani 1 1 d . . . . .
C10 C 0.80917(15) 0.70852(14) 0.06452(12) 0.0593(5) Uani 1 1 d . . . . .
C11 C 0.93387(13) 0.82387(13) 0.25050(15) 0.0626(5) Uani 1 1 d . . . . .
C12 C 0.97337(15) 0.85227(14) 0.31231(16) 0.0705(6) Uani 1 1 d . . . . .
C13 C 1.0209(2) 0.8863(2) 0.3896(2) 0.0918(9) Uani 1 1 d . . . . .
H1 H 0.6653(19) 0.647(2) 0.2526(19) 0.111(11) Uiso 1 1 d . . . . .
H2 H 0.748(2) 0.796(2) 0.307(2) 0.136(12) Uiso 1 1 d . . . . .
H3 H 0.741(2) 0.881(2) 0.199(2) 0.122(11) Uiso 1 1 d . . . . .
H4 H 0.647(2) 0.784(2) 0.0860(18) 0.110(10) Uiso 1 1 d . . . . .
H5 H 0.6049(19) 0.6407(19) 0.1233(18) 0.104(10) Uiso 1 1 d . . . . .
H6 H 0.9096(15) 0.9048(16) 0.1135(14) 0.075(7) Uiso 1 1 d . . . . .
H7 H 0.8246(15) 0.8145(15) -0.0045(15) 0.074(6) Uiso 1 1 d . . . . .
H8 H 0.7739(14) 0.6613(15) 0.0328(13) 0.064(6) Uiso 1 1 d . . . . .
H9 H 1.057(2) 0.866(2) 0.394(2) 0.133(13) Uiso 1 1 d . . . . .
H10 H 0.984(2) 0.865(2) 0.441(2) 0.139(14) Uiso 1 1 d . . . . .
H11 H 1.058(2) 0.948(3) 0.385(2) 0.145(14) Uiso 1 1 d . . . . .

loop_
_atom_site_aniso_label
_atom_site_aniso_U_11
_atom_site_aniso_U_22
_atom_site_aniso_U_33
_atom_site_aniso_U_23
_atom_site_aniso_U_13
_atom_site_aniso_U_12
Fe1 0.05138(17) 0.04403(16) 0.05624(18) 0.00719(10) 0.00628(10) 0.03146(12)
C1 0.0876(18) 0.113(2) 0.0937(19) 0.0530(19) 0.0429(16) 0.0710(19)
C2 0.086(2) 0.158(3) 0.0772(17) -0.0248(19) 0.0008(14) 0.083(2)
C3 0.0615(15) 0.0637(16) 0.172(3) -0.0208(19) 0.0181(17) 0.0394(14)
C4 0.0588(13) 0.0953(19) 0.0986(18) 0.0369(15) 0.0114(13) 0.0511(14)
C5 0.0544(12) 0.0607(14) 0.0962(17) 0.0053(12) 0.0105(12) 0.0212(11)
C6 0.0600(11) 0.0540(10) 0.0568(10) 0.0087(8) 0.0118(8) 0.0407(9)
C7 0.0493(10) 0.0536(10) 0.0736(12) 0.0113(9) 0.0108(9) 0.0325(9)
C8 0.0569(12) 0.0530(12) 0.0868(15) 0.0205(11) 0.0188(10) 0.0318(10)
C9 0.0787(14) 0.0706(13) 0.0630(12) 0.0235(10) 0.0202(10) 0.0506(12)
C10 0.0787(14) 0.0624(12) 0.0545(10) 0.0058(9) 0.0094(10) 0.0486(11)
C11 0.0509(11) 0.0542(11) 0.0889(15) 0.0050(10) 0.0024(10) 0.0311(9)
C12 0.0626(13) 0.0556(12) 0.0985(16) -0.0010(11) -0.0076(12) 0.0334(11)
C13 0.096(2) 0.0729(18) 0.114(2) -0.0155(16) -0.0335(19) 0.0475(17)

loop_
_atom_type_symbol
_atom_type_description
_atom_type_scat_dispersion_real
_atom_type_scat_dispersion_imag
_atom_type_scat_source
C C 0.0033 0.0016
;
International Tables for Crystallography
(Vol. C, Tables 4.2.6.8 and 6.1.1.4)
;
H H 0.0000 0.0000
;
International Tables for Crystallography
(Vol. C, Table 6.1.1.4)
;
Fe Fe 0.3463 0.8444
;
International Tables for Crystallography
(Vol. C, Tables 4.2.6.8 and 6.1.1.4)
;

loop_
_geom_angle_atom_site_label_1
_geom_angle_atom_site_label_2
_geom_angle_atom_site_label_3
_geom_angle
_geom_angle_site_symmetry_1
_geom_angle_site_symmetry_3
_geom_angle_publ_flag
C1 Fe1 C2 39.58(14) . . ?
C1 Fe1 C3 66.89(13) . . ?
C2 Fe1 C3 40.15(14) . . ?
C1 Fe1 C5 40.12(12) . . ?
C2 Fe1 C5 67.18(13) . . ?
C3 Fe1 C5 67.13(11) . . ?
C1 Fe1 C8 157.89(13) . . ?
C2 Fe1 C8 123.03(14) . . ?
C3 Fe1 C8 108.80(11) . . ?
C5 Fe1 C8 160.44(10) . . ?
C1 Fe1 C4 67.25(10) . . ?
C2 Fe1 C4 67.17(12) . . ?
C3 Fe1 C4 39.64(13) . . ?
C5 Fe1 C4 40.31(10) . . ?
C8 Fe1 C4 124.33(9) . . ?
C1 Fe1 C10 123.83(13) . . ?
C2 Fe1 C10 159.37(13) . . ?
C3 Fe1 C10 158.55(14) . . ?
C5 Fe1 C10 107.98(11) . . ?
C8 Fe1 C10 68.36(9) . . ?
C4 Fe1 C10 123.10(11) . . ?
C1 Fe1 C9 160.54(14) . . ?
C2 Fe1 C9 158.56(14) . . ?
C3 Fe1 C9 123.40(12) . . ?
C5 Fe1 C9 124.64(11) . . ?
C8 Fe1 C9 40.17(10) . . ?
C4 Fe1 C9 109.06(10) . . ?
C10 Fe1 C9 40.73(8) . . ?
C1 Fe1 C7 121.30(10) . . ?
C2 Fe1 C7 107.12(11) . . ?
C3 Fe1 C7 123.90(11) . . ?
C5 Fe1 C7 156.98(9) . . ?
C8 Fe1 C7 41.48(8) . . ?
C4 Fe1 C7 160.25(10) . . ?
C10 Fe1 C7 69.03(9) . . ?
C9 Fe1 C7 68.90(9) . . ?
C1 Fe1 C6 106.79(10) . . ?
C2 Fe1 C6 122.87(11) . . ?
C3 Fe1 C6 159.86(13) . . ?
C5 Fe1 C6 121.31(9) . . ?
C8 Fe1 C6 69.39(8) . . ?
C4 Fe1 C6 157.74(11) . . ?
C10 Fe1 C6 40.91(8) . . ?
C9 Fe1 C6 68.97(8) . . ?
C7 Fe1 C6 41.44(8) . . ?
C2 C1 C5 108.8(3) . . ?
C2 C1 Fe1 70.25(17) . . ?
C5 C1 Fe1 70.39(14) . . ?
C2 C1 H1 130(2) . . ?
C5 C1 H1 121(2) . . ?
Fe1 C1 H1 121(2) . . ?
C1 C2 C3 108.0(3) . . ?
C1 C2 Fe1 70.17(15) . . ?
C3 C2 Fe1 70.30(16) . . ?
C1 C2 H2 127(2) . . ?
C3 C2 H2 125(2) . . ?
Fe1 C2 H2 123(2) . . ?
C4 C3 C2 108.3(3) . . ?
C4 C3 Fe1 70.41(14) . . ?
C2 C3 Fe1 69.56(15) . . ?
C4 C3 H3 132(2) . . ?
C2 C3 H3 119(2) . . ?
Fe1 C3 H3 117(2) . . ?
C3 C4 C5 107.7(3) . . ?
C3 C4 Fe1 69.95(14) . . ?
C5 C4 Fe1 69.65(13) . . ?
C3 C4 H4 132(2) . . ?
C5 C4 H4 120(2) . . ?
Fe1 C4 H4 122(2) . . ?
C1 C5 C4 107.2(3) . . ?
C1 C5 Fe1 69.49(15) . . ?
C4 C5 Fe1 70.04(13) . . ?
C1 C5 H5 125(2) . . ?
C4 C5 H5 128(2) . . ?
Fe1 C5 H5 124(2) . . ?
C10 C6 C7 107.15(16) . . ?
C10 C6 C6 126.2(2) . 13_665 ?
C7 C6 C6 126.7(2) . 13_665 ?
C10 C6 Fe1 69.30(10) . . ?
C7 C6 Fe1 69.13(10) . . ?
C6 C6 Fe1 126.21(17) 13_665 . ?
C11 C7 C8 124.22(19) . . ?
C11 C7 C6 128.81(17) . . ?
C8 C7 C6 106.97(19) . . ?
C11 C7 Fe1 126.56(14) . . ?
C8 C7 Fe1 68.99(11) . . ?
C6 C7 Fe1 69.43(11) . . ?
C9 C8 C7 108.64(19) . . ?
C9 C8 Fe1 70.14(13) . . ?
C7 C8 Fe1 69.53(11) . . ?
C9 C8 H6 125.8(15) . . ?
C7 C8 H6 125.5(15) . . ?
Fe1 C8 H6 124.9(15) . . ?
C8 C9 C10 108.56(19) . . ?
C8 C9 Fe1 69.69(12) . . ?
C10 C9 Fe1 69.60(11) . . ?
C8 C9 H7 126.0(15) . . ?
C10 C9 H7 125.5(15) . . ?
Fe1 C9 H7 126.1(14) . . ?
C9 C10 C6 108.7(2) . . ?
C9 C10 Fe1 69.67(12) . . ?
C6 C10 Fe1 69.79(11) . . ?
C9 C10 H8 126.2(13) . . ?
C6 C10 H8 125.1(13) . . ?
Fe1 C10 H8 123.9(14) . . ?
C12 C11 C7 177.3(3) . . ?
C11 C12 C13 179.0(3) . . ?
C12 C13 H9 106(2) . . ?
C12 C13 H10 114(2) . . ?
H9 C13 H10 105(3) . . ?
C12 C13 H11 110(2) . . ?
H9 C13 H11 105(3) . . ?
H10 C13 H11 116(3) . . ?

loop_
_geom_bond_atom_site_label_1
_geom_bond_atom_site_label_2
_geom_bond_distance
_geom_bond_site_symmetry_2
_geom_bond_publ_flag
Fe1 C1 2.021(3) . ?
Fe1 C2 2.022(3) . ?
Fe1 C3 2.031(2) . ?
Fe1 C5 2.032(2) . ?
Fe1 C8 2.035(2) . ?
Fe1 C4 2.037(2) . ?
Fe1 C10 2.040(2) . ?
Fe1 C9 2.041(2) . ?
Fe1 C7 2.042(2) . ?
Fe1 C6 2.0464(18) . ?
C1 C2 1.369(5) . ?
C1 C5 1.390(4) . ?
C1 H1 0.84(3) . ?
C2 C3 1.391(5) . ?
C2 H2 0.97(4) . ?
C3 C4 1.380(4) . ?
C3 H3 0.86(3) . ?
C4 C5 1.402(4) . ?
C4 H4 0.83(3) . ?
C5 H5 0.90(3) . ?
C6 C10 1.428(3) . ?
C6 C7 1.447(3) . ?
C6 C6 1.471(3) 13_665 ?
C7 C11 1.427(3) . ?
C7 C8 1.444(3) . ?
C8 C9 1.400(3) . ?
C8 H6 0.90(2) . ?
C9 C10 1.420(3) . ?
C9 H7 0.94(2) . ?
C10 H8 0.92(2) . ?
C11 C12 1.186(3) . ?
C12 C13 1.467(4) . ?
C13 H9 0.89(4) . ?
C13 H10 1.02(4) . ?
C13 H11 0.96(4) . ?

loop_
_geom_torsion_atom_site_label_1
_geom_torsion_atom_site_label_2
_geom_torsion_atom_site_label_3
_geom_torsion_atom_site_label_4
_geom_torsion
_geom_torsion_site_symmetry_1
_geom_torsion_site_symmetry_2
_geom_torsion_site_symmetry_3
_geom_torsion_site_symmetry_4
_geom_torsion_publ_flag
C5 C1 C2 C3 0.3(3) . . . . ?
Fe1 C1 C2 C3 60.37(19) . . . . ?
C5 C1 C2 Fe1 -60.09(18) . . . . ?
C1 C2 C3 C4 -0.3(3) . . . . ?
Fe1 C2 C3 C4 60.02(19) . . . . ?
C1 C2 C3 Fe1 -60.29(18) . . . . ?
C2 C3 C4 C5 0.2(3) . . . . ?
Fe1 C3 C4 C5 59.64(17) . . . . ?
C2 C3 C4 Fe1 -59.48(18) . . . . ?
C2 C1 C5 C4 -0.2(3) . . . . ?
Fe1 C1 C5 C4 -60.19(17) . . . . ?
C2 C1 C5 Fe1 60.00(18) . . . . ?
C3 C4 C5 C1 0.0(3) . . . . ?
Fe1 C4 C5 C1 59.84(17) . . . . ?
C3 C4 C5 Fe1 -59.83(17) . . . . ?
C10 C6 C7 C11 -179.93(19) . . . . ?
C6 C6 C7 C11 0.7(4) 13_665 . . . ?
Fe1 C6 C7 C11 121.0(2) . . . . ?
C10 C6 C7 C8 0.1(2) . . . . ?
C6 C6 C7 C8 -179.3(2) 13_665 . . . ?
Fe1 C6 C7 C8 -59.00(13) . . . . ?
C10 C6 C7 Fe1 59.10(13) . . . . ?
C6 C6 C7 Fe1 -120.3(2) 13_665 . . . ?
C11 C7 C8 C9 179.88(18) . . . . ?
C6 C7 C8 C9 -0.1(2) . . . . ?
Fe1 C7 C8 C9 -59.43(14) . . . . ?
C11 C7 C8 Fe1 -120.69(19) . . . . ?
C6 C7 C8 Fe1 59.28(13) . . . . ?
C7 C8 C9 C10 0.1(2) . . . . ?
Fe1 C8 C9 C10 -58.91(15) . . . . ?
C7 C8 C9 Fe1 59.06(14) . . . . ?
C8 C9 C10 C6 -0.1(2) . . . . ?
Fe1 C9 C10 C6 -59.05(14) . . . . ?
C8 C9 C10 Fe1 58.97(15) . . . . ?
C7 C6 C10 C9 0.0(2) . . . . ?
C6 C6 C10 C9 179.4(2) 13_665 . . . ?
Fe1 C6 C10 C9 58.98(14) . . . . ?
C7 C6 C10 Fe1 -59.00(13) . . . . ?
C6 C6 C10 Fe1 120.4(2) 13_665 . . . ?
